data_7045228
loop_
_publ_author_name
'Hill, Anthony F.'
'Manzano, Richard A.'

_publ_section_title
;
 Synthesis and reactivity of an anionic allenylidene complex.
;
_journal_issue 5
_journal_name_full 'Dalton transactions (Cambridge, England : 2003)'
_journal_page_first 1412
_journal_page_last 1416
_journal_paper_doi 10.1039/c7dt04576j
_journal_volume 47
_journal_year 2018
_chemical_formula_moiety 'C48 H68 B2 N12 O4 Si2 W2, C5 H12'
_chemical_formula_sum 'C53 H80 B2 N12 O4 Si2 W2'
_chemical_formula_weight 1394.79
_space_group_crystal_system triclinic
_space_group_IT_number 2
_space_group_name_Hall '-P 1'
_space_group_name_H-M_alt 'P -1'
_symmetry_space_group_name_Hall '-P 1'
_symmetry_space_group_name_H-M 'P -1'
_atom_sites_solution_hydrogens mixed
_atom_sites_solution_primary direct
_audit_creation_date 2017-07-01
_audit_creation_method
;
Olex2 1.2
(compiled Mar 28 2017 19:26:29 for OlexSys, GUI svn.r5337)
;
_audit_update_record
;
2017-11-24 deposited with the CCDC.
2018-01-05 downloaded from the CCDC.
;
_cell_angle_alpha 91.059(2)
_cell_angle_beta 98.161(2)
_cell_angle_gamma 108.441(2)
_cell_formula_units_Z 2
_cell_length_a 11.0937(3)
_cell_length_b 13.1532(3)
_cell_length_c 22.7516(4)
_cell_measurement_reflns_used 24054
_cell_measurement_temperature 150.00(10)
_cell_measurement_theta_max 29.4600
_cell_measurement_theta_min 3.5660
_cell_volume 3110.38(13)
_computing_cell_refinement 'CrysAlisPro 1.171.38.46 (Rigaku OD, 2015)'
_computing_data_collection 'CrysAlisPro 1.171.38.46 (Rigaku OD, 2015)'
_computing_data_reduction 'CrysAlisPro 1.171.38.46 (Rigaku OD, 2015)'
_computing_molecular_graphics 'Olex2 (Dolomanov et al., 2009)'
_computing_publication_material 'Olex2 (Dolomanov et al., 2009)'
_computing_structure_refinement 'ShelXL (Sheldrick, 2015)'
_computing_structure_solution 'SIR2004 (Burla et al., 2007)'
_diffrn_ambient_environment N~2~
_diffrn_ambient_temperature 150.00(10)
_diffrn_detector 'CCD plate'
_diffrn_detector_area_resol_mean 10.3744
_diffrn_detector_type Atlas
_diffrn_measured_fraction_theta_full 0.998
_diffrn_measured_fraction_theta_max 0.998
_diffrn_measurement_details
;
List of Runs (angles in degrees, time in seconds):

  # Type    Start    End  Width  t~exp~   \w     \q     \k     \f   Frames
#--------------------------------------------------------------------------
  1  \w    -36.00  63.00   1.00   12.50    --  -11.22  37.00 -30.00   99
  2  \w    -20.00  30.00   1.00   12.50    --  -11.22 -99.00  60.00   50
  3  \w   -100.00 -35.00   1.00   12.50    --  -11.22-178.00  90.00   65
  4  \w    -86.00  13.00   1.00   12.50    --  -11.22 -37.00 -30.00   99
  5  \w    -86.00  13.00   1.00   12.50    --  -11.22 -37.00   0.00   99
  6  \w     34.00  98.00   1.00   12.50    --   11.30-178.00 -60.00   64
  7  \w   -100.00 -35.00   1.00   12.50    --  -11.22-178.00 -30.00   65
  8  \w    -17.00  57.00   1.00   12.50    --   11.30  57.00 -90.00   74
;
_diffrn_measurement_device 'four-circle diffractometer'
_diffrn_measurement_device_type 'New Xcalibur, Atlas'
_diffrn_measurement_method '\f and \w scans'
_diffrn_orient_matrix_type 'CrysAlisPro convention (1999,Acta A55,543-557)'
_diffrn_orient_matrix_UB_11 -0.0390575000
_diffrn_orient_matrix_UB_12 0.0336275000
_diffrn_orient_matrix_UB_13 -0.0007453000
_diffrn_orient_matrix_UB_21 -0.0474002000
_diffrn_orient_matrix_UB_22 -0.0406542000
_diffrn_orient_matrix_UB_23 0.0118675000
_diffrn_orient_matrix_UB_31 0.0297193000
_diffrn_orient_matrix_UB_32 0.0215079000
_diffrn_orient_matrix_UB_33 0.0292416000
_diffrn_radiation_monochromator graphite
_diffrn_radiation_probe x-ray
_diffrn_radiation_type MoK\a
_diffrn_radiation_wavelength 0.71073
_diffrn_reflns_av_R_equivalents 0.0339
_diffrn_reflns_av_unetI/netI 0.0328
_diffrn_reflns_Laue_measured_fraction_full 0.998
_diffrn_reflns_Laue_measured_fraction_max 0.998
_diffrn_reflns_limit_h_max 13
_diffrn_reflns_limit_h_min -13
_diffrn_reflns_limit_k_max 16
_diffrn_reflns_limit_k_min -16
_diffrn_reflns_limit_l_max 28
_diffrn_reflns_limit_l_min -28
_diffrn_reflns_number 51341
_diffrn_reflns_point_group_measured_fraction_full 0.998
_diffrn_reflns_point_group_measured_fraction_max 0.998
_diffrn_reflns_theta_full 25.242
_diffrn_reflns_theta_max 26.372
_diffrn_reflns_theta_min 3.267
_diffrn_source 'fine-focus sealed X-ray tube'
_diffrn_source_type 'Enhance (Mo) X-ray Source'
_exptl_absorpt_coefficient_mu 3.785
_exptl_absorpt_correction_T_max 1.00000
_exptl_absorpt_correction_T_min 0.84828
_exptl_absorpt_correction_type multi-scan
_exptl_absorpt_process_details
;
CrysAlisPro 1.171.38.46 (Rigaku Oxford Diffraction, 2015)
Empirical absorption correction using spherical harmonics,
 implemented in SCALE3 ABSPACK scaling algorithm.
;
_exptl_crystal_colour 'clear light orange'
_exptl_crystal_density_diffrn 1.489
_exptl_crystal_description block
_exptl_crystal_F_000 1400
_exptl_crystal_size_max 0.358
_exptl_crystal_size_mid 0.27
_exptl_crystal_size_min 0.108
_refine_diff_density_max 1.396
_refine_diff_density_min -1.349
_refine_diff_density_rms 0.097
_refine_ls_extinction_method none
_refine_ls_goodness_of_fit_ref 1.076
_refine_ls_hydrogen_treatment mixed
_refine_ls_matrix_type full
_refine_ls_number_parameters 725
_refine_ls_number_reflns 12726
_refine_ls_number_restraints 65
_refine_ls_restrained_S_all 1.085
_refine_ls_R_factor_all 0.0381
_refine_ls_R_factor_gt 0.0287
_refine_ls_shift/su_max 0.003
_refine_ls_shift/su_mean 0.000
_refine_ls_structure_factor_coef Fsqd
_refine_ls_weighting_details 'w=1/[\s^2^(Fo^2^)+(0.0156P)^2^+6.5219P] where P=(Fo^2^+2Fc^2^)/3'
_refine_ls_weighting_scheme calc
_refine_ls_wR_factor_gt 0.0575
_refine_ls_wR_factor_ref 0.0618
_reflns_Friedel_coverage 0.000
_reflns_number_gt 10868
_reflns_number_total 12726
_reflns_threshold_expression 'I > 2\s(I)'
_cod_data_source_file c7dt04576j5.cif
_cod_data_source_block ram-23scale_sq
_cod_depositor_comments 'Adding full bibliography for 7045226--7045228.cif.'
_cod_database_code 7045228
_shelx_shelxl_version_number 2016/4
_chemical_oxdiff_formula 'C53 H80 B2 N2 O4 Si2 W2'
_chemical_oxdiff_usercomment 'Grown from DCM/pentane diffusion - Orange crystals'
_shelx_space_group_comment
;
The symmetry employed for this shelxl refinement is uniquely defined
by the following loop, which should always be used as a source of
symmetry information in preference to the above space-group names.
They are only intended as comments.
;
_reflns_odcompleteness_completeness 99.80
_reflns_odcompleteness_iscentric 1
_reflns_odcompleteness_theta 26.32
_olex2_refinement_description
;
1. Fixed Uiso
 At 1.2 times of:
  All C(H) groups, All C(H,H) groups
 At 1.5 times of:
  All C(H,H,H) groups
2. Restrained distances
 C202-C201 = C202-C203 = C203-C204
 1.5 with sigma of 0.02
 C200-C201
 1.5 with sigma of 0.01
3. Rigid bond restraints
 C7, C8, C9, C107, C108, C109
 with sigma for 1-2 distances of 0.01 and sigma for 1-3 distances of 0.01
 C200, C201, C202, C203, C204
 with sigma for 1-2 distances of 0.01 and sigma for 1-3 distances of 0.01
4. Uiso/Uaniso restraints and constraints
C7 \\sim C8 \\sim C9 \\sim C107 \\sim C108 \\sim C109: within 1.7A with sigma
of 0.04 and sigma for terminal atoms of 0.08
C200 \\sim C201 \\sim C202 \\sim C203 \\sim C204: within 1.7A with sigma of
0.04 and sigma for terminal atoms of 0.08
Uanis(C108) \\sim Ueq, Uanis(C8) \\sim Ueq: with sigma of 0.1 and sigma for
terminal atoms of 0.2
Uanis(C107) = Uanis(C108) = Uanis(C8)
5. Rigid body (RIGU) restrains
 C7, C8, C9, C107, C108, C109
 with sigma for 1-2 distances of 0.004 and sigma for 1-3 distances of 0.004
6. Others
 Sof(C109)=Sof(H10A)=Sof(H10B)=Sof(H10C)=Sof(C107)=Sof(H10D)=Sof(H10E)=
 Sof(H10F)=Sof(C108)=Sof(H10G)=Sof(H10H)=Sof(H10I)=1-FVAR(1)
 Sof(C8)=Sof(H8A)=Sof(H8B)=Sof(H8C)=Sof(C7)=Sof(H7A)=Sof(H7B)=Sof(H7C)=Sof(C9)=
 Sof(H9A)=Sof(H9B)=Sof(H9C)=FVAR(1)
7.a Secondary CH2 refined with riding coordinates:
 C202(H8BA,H8BB), C201(H0CA,H0CB), C203(H4CA,H4CB)
7.b Aromatic/amide H refined with riding coordinates:
 C6BA(H6BA), C0AA(H0AA), C16(H16), C11(H11), C21(H21), C1CA(H1CA)
7.c Idealised Me refined as rotating group:
 C4(H4A,H4B,H4C), C7AA(H7AA,H7AB,H7AC), C2AA(H2AA,H2AB,H2AC), C5AA(H5AA,H5AB,
 H5AC), C6AA(H6AA,H6AB,H6AC), C8AA(H8AA,H8AB,H8AC), C23(H23A,H23B,H23C),
 C3BA(H3BA,H3BB,H3BC), C1BA(H1BA,H1BB,H1BC), C18(H18A,H18B,H18C), C2BA(H2BA,
 H2BB,H2BC), C13(H13A,H13B,H13C), C24(H24A,H24B,H24C), C19(H19A,H19B,H19C),
 C14(H14A,H14B,H14C), C8(H8A,H8B,H8C), C7(H7A,H7B,H7C), C9(H9A,H9B,H9C),
 C2CA(H2CA,H2CB,H2CC), C7CA(H7CA,H7CB,H7CC), C109(H10A,H10B,H10C), C107(H10D,
 H10E,H10F), C108(H10G,H10H,H10I), C200(H9BA,H9BB,H9BC), C204(H3CA,H3CB,H3CC)
;
_ins_header
;
TITL RAM-23scale in P-1 
REM P-1 (#2 in standard setting)
CELL 0.71073  11.093745  13.153162  22.751564  91.0590  98.1609 108.4408
ZERR    2.00   0.000265   0.000317   0.000358   0.0016   0.0016   0.0021
LATT  1
SFAC C H B N O Si W
UNIT 106.00 160.00 4.00 4.00 8.00 4.00 4.00
TREF
HKLF 4
END
;
_olex2_submission_special_instructions 'No special instructions were received'
_oxdiff_exptl_absorpt_empirical_details
;
Empirical correction (ABSPACK) includes:
- Absorption correction using spherical harmonics
- Frame scaling
;
_oxdiff_exptl_absorpt_empirical_full_max 1.252
_oxdiff_exptl_absorpt_empirical_full_min 0.825

loop_
_space_group_symop_operation_xyz
'x, y, z'
'-x, -y, -z'

loop_
_atom_site_label
_atom_site_type_symbol
_atom_site_fract_x
_atom_site_fract_y
_atom_site_fract_z
_atom_site_U_iso_or_equiv
_atom_site_adp_type
_atom_site_occupancy
_atom_site_site_symmetry_order
_atom_site_calc_flag
_atom_site_refinement_flags_posn
_atom_site_refinement_flags_adp
_atom_site_refinement_flags_occupancy
_atom_site_disorder_assembly
_atom_site_disorder_group
W001 W 0.36850(2) 0.70460(2) 0.29301(2) 0.02147(4) Uani 1 1 d . . . . .
W1 W 0.73321(2) 1.07213(2) 0.16432(2) 0.02633(5) Uani 1 1 d . . . . .
Si1 Si 0.85031(11) 0.76201(9) 0.17602(5) 0.0344(3) Uani 1 1 d . . . . .
C015 C 0.5289(3) 0.8064(3) 0.30149(15) 0.0231(8) Uani 1 1 d . . . . .
C6CA C 0.7248(3) 0.9535(3) 0.20748(15) 0.0236(8) Uani 1 1 d . . . . .
C018 C 0.3391(3) 0.7512(3) 0.21110(17) 0.0280(8) Uani 1 1 d . . . . .
C021 C 0.6592(3) 0.8773(3) 0.30389(15) 0.0218(7) Uani 1 1 d . . . . .
C5 C 0.7647(4) 1.1494(3) 0.24334(18) 0.0354(9) Uani 1 1 d . . . . .
C2 C 0.7208(3) 0.8700(3) 0.24812(15) 0.0222(8) Uani 1 1 d . . . . .
C3 C 0.7769(3) 0.7935(3) 0.24091(16) 0.0251(8) Uani 1 1 d . . . . .
O031 O 0.3219(3) 0.7752(2) 0.16314(12) 0.0407(7) Uani 1 1 d . . . . .
C032 C 0.7278(3) 0.9400(3) 0.35338(15) 0.0245(8) Uani 1 1 d . . . . .
O1 O 0.7758(3) 1.1927(3) 0.28951(13) 0.0522(9) Uani 1 1 d . . . . .
O2 O 0.4428(3) 1.0307(3) 0.17233(14) 0.0487(8) Uani 1 1 d . . . . .
C4BA C 0.4476(4) 0.6067(3) 0.25798(17) 0.0297(9) Uani 1 1 d . . . . .
O9 O 0.4933(3) 0.5523(3) 0.23562(14) 0.0466(8) Uani 1 1 d . . . . .
C6 C 0.5489(4) 1.0430(3) 0.16874(17) 0.0327(9) Uani 1 1 d . . . . .
Si0A Si 0.67643(10) 0.96967(9) 0.42586(5) 0.0297(2) Uani 1 1 d . . . . .
N0AA N 0.2613(3) 0.6157(2) 0.41019(13) 0.0244(7) Uani 1 1 d . . . . .
N1AA N 0.0926(3) 0.5592(2) 0.31856(13) 0.0256(7) Uani 1 1 d . . . . .
N6 N 0.7744(3) 1.0636(3) 0.03044(13) 0.0326(8) Uani 1 1 d . . . . .
N5 N 0.6953(3) 1.0123(3) 0.06955(13) 0.0290(7) Uani 1 1 d . . . . .
N2AA N 0.2528(3) 0.7940(3) 0.32953(13) 0.0277(7) Uani 1 1 d . . . . .
N7 N 0.1724(3) 0.5723(2) 0.27597(13) 0.0263(7) Uani 1 1 d . . . . .
N8 N 0.3686(3) 0.6368(2) 0.38248(13) 0.0258(7) Uani 1 1 d . . . . .
N9 N 0.1635(3) 0.7472(2) 0.36526(13) 0.0255(7) Uani 1 1 d . . . . .
N3 N 0.9390(3) 1.1296(3) 0.15005(14) 0.0356(8) Uani 1 1 d . . . . .
N4 N 0.9736(3) 1.1747(3) 0.09844(14) 0.0371(8) Uani 1 1 d . . . . .
B12 B 0.1364(4) 0.6285(4) 0.37790(18) 0.0253(9) Uani 1 1 d . . . . .
C4 C 0.7858(4) 0.7170(3) 0.28951(18) 0.0355(10) Uani 1 1 d . . . . .
H4A H 0.732368 0.645447 0.275481 0.053 Uiso 1 1 calc GR . . . .
H4B H 0.757183 0.738862 0.324083 0.053 Uiso 1 1 calc GR . . . .
H4C H 0.873349 0.718546 0.299632 0.053 Uiso 1 1 calc GR . . . .
N2 N 0.7938(3) 1.2484(3) 0.06751(15) 0.0382(8) Uani 1 1 d . . . . .
N1 N 0.7349(3) 1.2271(3) 0.11734(14) 0.0373(8) Uani 1 1 d . . . . .
C7AA C 0.8700(4) 1.0000(3) 0.35472(17) 0.0325(9) Uani 1 1 d . . . . .
H7AA H 0.904693 0.961825 0.328908 0.049 Uiso 1 1 calc GR . . . .
H7AB H 0.914549 1.005384 0.394619 0.049 Uiso 1 1 calc GR . . . .
H7AC H 0.880458 1.070757 0.341495 0.049 Uiso 1 1 calc GR . . . .
C9AA C 0.4614(4) 0.6204(3) 0.42177(17) 0.0289(8) Uani 1 1 d . . . . .
C0BA C 0.1070(4) 0.5005(3) 0.23027(16) 0.0296(9) Uani 1 1 d . . . . .
C2AA C 0.5921(4) 0.6353(4) 0.40703(18) 0.0354(10) Uani 1 1 d . . . . .
H2AA H 0.585925 0.586807 0.373848 0.053 Uiso 1 1 calc GR . . . .
H2AB H 0.645218 0.620831 0.440804 0.053 Uiso 1 1 calc GR . . . .
H2AC H 0.629503 0.707927 0.396947 0.053 Uiso 1 1 calc GR . . . .
C5BA C 0.1135(4) 0.8201(3) 0.38517(16) 0.0308(9) Uani 1 1 d . . . . .
C6BA C 0.4158(4) 0.5917(3) 0.47470(17) 0.0349(9) Uani 1 1 d . . . . .
H6BA H 0.461549 0.577048 0.509184 0.042 Uiso 1 1 calc R . . . .
C1AA C -0.0206(4) 0.4810(3) 0.29882(17) 0.0309(9) Uani 1 1 d . . . . .
C3AA C 0.2905(4) 0.5892(3) 0.46634(16) 0.0301(9) Uani 1 1 d . . . . .
C4AA C 0.2557(4) 0.8964(3) 0.32691(19) 0.0347(9) Uani 1 1 d . . . . .
C0AA C -0.0137(4) 0.4430(3) 0.24334(17) 0.0356(10) Uani 1 1 d . . . . .
H0AA H -0.077507 0.389080 0.219091 0.043 Uiso 1 1 calc R . . . .
C5AA C 0.0169(4) 0.7936(4) 0.42709(18) 0.0371(10) Uani 1 1 d . . . . .
H5AA H -0.055641 0.733224 0.410288 0.056 Uiso 1 1 calc GR . . . .
H5AB H -0.011010 0.854366 0.433452 0.056 Uiso 1 1 calc GR . . . .
H5AC H 0.055570 0.776184 0.464368 0.056 Uiso 1 1 calc GR . . . .
C20 C 0.6088(4) 0.9248(3) 0.03967(17) 0.0325(9) Uani 1 1 d . . . . .
C6AA C -0.1289(4) 0.4496(4) 0.33408(19) 0.0415(11) Uani 1 1 d . . . . .
H6AA H -0.103786 0.417757 0.369415 0.062 Uiso 1 1 calc GR . . . .
H6AB H -0.202777 0.398589 0.310557 0.062 Uiso 1 1 calc GR . . . .
H6AC H -0.149903 0.512093 0.344947 0.062 Uiso 1 1 calc GR . . . .
C15 C 1.0489(4) 1.1387(3) 0.18629(18) 0.0356(10) Uani 1 1 d . . . . .
C8AA C 0.1599(4) 0.4893(4) 0.17470(18) 0.0428(11) Uani 1 1 d . . . . .
H8AA H 0.183187 0.557045 0.156942 0.064 Uiso 1 1 calc GR . . . .
H8AB H 0.095978 0.436407 0.147303 0.064 Uiso 1 1 calc GR . . . .
H8AC H 0.234610 0.467175 0.184082 0.064 Uiso 1 1 calc GR . . . .
C23 C 0.5055(4) 0.8494(3) 0.06728(19) 0.0399(10) Uani 1 1 d . . . . .
H23A H 0.541326 0.833274 0.105527 0.060 Uiso 1 1 calc GR . . . .
H23B H 0.467663 0.784282 0.042193 0.060 Uiso 1 1 calc GR . . . .
H23C H 0.440812 0.881720 0.071990 0.060 Uiso 1 1 calc GR . . . .
C22 C 0.7386(4) 1.0066(4) -0.02284(17) 0.0369(10) Uani 1 1 d . . . . .
C16 C 1.1532(4) 1.1907(4) 0.15828(19) 0.0396(10) Uani 1 1 d . . . . .
H16 H 1.239915 1.207332 0.173809 0.047 Uiso 1 1 calc R . . . .
C3BA C 0.7125(5) 1.1179(3) 0.4331(2) 0.0447(11) Uani 1 1 d . . . . .
H3BA H 0.800652 1.152900 0.428849 0.067 Uiso 1 1 calc GR . . . .
H3BB H 0.698087 1.138564 0.471524 0.067 Uiso 1 1 calc GR . . . .
H3BC H 0.657309 1.138734 0.402680 0.067 Uiso 1 1 calc GR . . . .
C17 C 1.1029(4) 1.2123(4) 0.10348(19) 0.0390(10) Uani 1 1 d . . . . .
C10 C 0.6765(5) 1.3010(3) 0.12258(19) 0.0425(11) Uani 1 1 d . . . . .
C1BA C 0.5094(4) 0.9040(4) 0.43780(19) 0.0449(12) Uani 1 1 d . . . . .
H1BA H 0.453074 0.933085 0.412692 0.067 Uiso 1 1 calc GR . . . .
H1BB H 0.502564 0.916571 0.478703 0.067 Uiso 1 1 calc GR . . . .
H1BC H 0.485649 0.828159 0.428231 0.067 Uiso 1 1 calc GR . . . .
C18 C 1.0514(4) 1.0966(4) 0.24659(19) 0.0468(12) Uani 1 1 d . . . . .
H18A H 1.026486 1.141459 0.272943 0.070 Uiso 1 1 calc GR . . . .
H18B H 1.136751 1.096444 0.261499 0.070 Uiso 1 1 calc GR . . . .
H18C H 0.992555 1.024630 0.244204 0.070 Uiso 1 1 calc GR . . . .
C2BA C 0.7808(5) 0.9298(4) 0.48751(18) 0.0513(13) Uani 1 1 d . . . . .
H2BA H 0.767216 0.854146 0.482539 0.077 Uiso 1 1 calc GR . . . .
H2BB H 0.758944 0.945927 0.525146 0.077 Uiso 1 1 calc GR . . . .
H2BC H 0.869494 0.968922 0.486342 0.077 Uiso 1 1 calc GR . . . .
B1 B 0.8691(5) 1.1772(4) 0.0472(2) 0.0404(12) Uani 1 1 d . . . . .
C12 C 0.7713(5) 1.3340(4) 0.04236(19) 0.0461(12) Uani 1 1 d . . . . .
C13 C 0.6005(5) 1.3051(4) 0.1713(2) 0.0519(13) Uani 1 1 d . . . . .
H13A H 0.518449 1.249703 0.163159 0.078 Uiso 1 1 calc GR . . . .
H13B H 0.587884 1.373939 0.173646 0.078 Uiso 1 1 calc GR . . . .
H13C H 0.646326 1.294418 0.208522 0.078 Uiso 1 1 calc GR . . . .
C11 C 0.6974(5) 1.3689(4) 0.0758(2) 0.0532(13) Uani 1 1 d . . . . .
H11 H 0.666960 1.426554 0.068891 0.064 Uiso 1 1 calc R . . . .
C21 C 0.6351(4) 0.9190(3) -0.01843(17) 0.0363(10) Uani 1 1 d . . . . .
H21 H 0.590603 0.865624 -0.048245 0.044 Uiso 1 1 calc R . . . .
C24 C 0.8101(4) 1.0402(4) -0.07402(19) 0.0496(12) Uani 1 1 d . . . . .
H24A H 0.801211 1.106926 -0.086823 0.074 Uiso 1 1 calc GR . . . .
H24B H 0.775535 0.986035 -0.106307 0.074 Uiso 1 1 calc GR . . . .
H24C H 0.899512 1.049076 -0.061772 0.074 Uiso 1 1 calc GR . . . .
C19 C 1.1717(5) 1.2671(4) 0.0550(2) 0.0568(14) Uani 1 1 d . . . . .
H19A H 1.158336 1.216065 0.022049 0.085 Uiso 1 1 calc GR . . . .
H19B H 1.262048 1.296861 0.069685 0.085 Uiso 1 1 calc GR . . . .
H19C H 1.138799 1.323692 0.042107 0.085 Uiso 1 1 calc GR . . . .
C14 C 0.8220(6) 1.3774(4) -0.0132(2) 0.0651(16) Uani 1 1 d . . . . .
H14A H 0.914289 1.403194 -0.005601 0.098 Uiso 1 1 calc GR . . . .
H14B H 0.790548 1.435299 -0.024864 0.098 Uiso 1 1 calc GR . . . .
H14C H 0.793376 1.321336 -0.044557 0.098 Uiso 1 1 calc GR . . . .
C8 C 0.8377(11) 0.8314(12) 0.1091(6) 0.060(3) Uani 0.603(10) 1 d . U P A 1
H8A H 0.749274 0.810829 0.090725 0.089 Uiso 0.603(10) 1 calc GR . P A 1
H8B H 0.887646 0.812770 0.082040 0.089 Uiso 0.603(10) 1 calc GR . P A 1
H8C H 0.869509 0.907489 0.118738 0.089 Uiso 0.603(10) 1 calc GR . P A 1
C7 C 1.0321(9) 0.7912(11) 0.2053(4) 0.056(3) Uani 0.603(10) 1 d . U P A 1
H7A H 1.073862 0.867395 0.211694 0.085 Uiso 0.603(10) 1 calc GR . P A 1
H7B H 1.070438 0.762698 0.176469 0.085 Uiso 0.603(10) 1 calc GR . P A 1
H7C H 1.041826 0.757990 0.242068 0.085 Uiso 0.603(10) 1 calc GR . P A 1
C9 C 0.7855(11) 0.6132(7) 0.1614(5) 0.065(3) Uani 0.603(10) 1 d . U P A 1
H9A H 0.808110 0.579455 0.196367 0.097 Uiso 0.603(10) 1 calc GR . P A 1
H9B H 0.821490 0.592327 0.129008 0.097 Uiso 0.603(10) 1 calc GR . P A 1
H9C H 0.693574 0.591267 0.151125 0.097 Uiso 0.603(10) 1 calc GR . P A 1
C1CA C 0.1697(4) 0.9154(4) 0.36097(19) 0.0377(10) Uani 1 1 d . . . . .
H1CA H 0.153254 0.979791 0.366354 0.045 Uiso 1 1 calc R . . . .
C2CA C 0.3421(5) 0.9736(3) 0.2912(2) 0.0491(12) Uani 1 1 d . . . . .
H2CA H 0.426187 0.966131 0.298055 0.074 Uiso 1 1 calc GR . . . .
H2CB H 0.348048 1.045722 0.303009 0.074 Uiso 1 1 calc GR . . . .
H2CC H 0.307433 0.958502 0.249680 0.074 Uiso 1 1 calc GR . . . .
C7CA C 0.1956(4) 0.5636(4) 0.50913(17) 0.0419(11) Uani 1 1 d . . . . .
H7CA H 0.168418 0.624767 0.515757 0.063 Uiso 1 1 calc GR . . . .
H7CB H 0.235262 0.546361 0.546201 0.063 Uiso 1 1 calc GR . . . .
H7CC H 0.122330 0.503432 0.492840 0.063 Uiso 1 1 calc GR . . . .
C109 C 0.7058(14) 0.6509(12) 0.1262(6) 0.062(5) Uani 0.397(10) 1 d . U P A 2
H10A H 0.673711 0.590350 0.149084 0.093 Uiso 0.397(10) 1 calc GR . P A 2
H10B H 0.735547 0.628385 0.092155 0.093 Uiso 0.397(10) 1 calc GR . P A 2
H10C H 0.638290 0.680221 0.113177 0.093 Uiso 0.397(10) 1 calc GR . P A 2
C107 C 0.9735(17) 0.7157(17) 0.1968(6) 0.060(3) Uani 0.397(10) 1 d . U P A 2
H10D H 1.039586 0.768650 0.223310 0.089 Uiso 0.397(10) 1 calc GR . P A 2
H10E H 1.007646 0.701197 0.162263 0.089 Uiso 0.397(10) 1 calc GR . P A 2
H10F H 0.943892 0.650795 0.216725 0.089 Uiso 0.397(10) 1 calc GR . P A 2
C108 C 0.8934(19) 0.864(2) 0.1205(10) 0.060(3) Uani 0.397(10) 1 d . U P A 2
H10G H 0.819154 0.884080 0.105209 0.089 Uiso 0.397(10) 1 calc GR . P A 2
H10H H 0.922647 0.835292 0.088414 0.089 Uiso 0.397(10) 1 calc GR . P A 2
H10I H 0.960551 0.926954 0.139247 0.089 Uiso 0.397(10) 1 calc GR . P A 2
H1 H 0.915(4) 1.209(3) 0.0076(17) 0.031(10) Uiso 1 1 d . . . . .
H12 H 0.058(3) 0.603(3) 0.4079(15) 0.023(9) Uiso 1 1 d . . . . .
C8BA C 1.2782(8) 1.2888(6) 0.3777(3) 0.107(2) Uani 1 1 d D U . . .
H8BA H 1.250608 1.210978 0.374098 0.128 Uiso 1 1 calc R . . . .
H8BB H 1.336158 1.313361 0.415028 0.128 Uiso 1 1 calc R . . . .
C9BA C 1.1020(9) 1.2865(7) 0.4227(5) 0.139(4) Uani 1 1 d D U . . .
H9BA H 1.026368 1.307986 0.418321 0.209 Uiso 1 1 calc GR . . . .
H9BB H 1.154453 1.315993 0.460270 0.209 Uiso 1 1 calc GR . . . .
H9BC H 1.077434 1.209568 0.421313 0.209 Uiso 1 1 calc GR . . . .
C0CA C 1.1714(11) 1.3242(9) 0.3768(5) 0.161(4) Uani 1 1 d D U . . .
H0CA H 1.200408 1.402141 0.379956 0.193 Uiso 1 1 calc R . . . .
H0CB H 1.115259 1.300294 0.339023 0.193 Uiso 1 1 calc R . . . .
C3CA C 1.4813(12) 1.3109(8) 0.3324(6) 0.186(5) Uani 1 1 d D U . . .
H3CA H 1.484392 1.270625 0.297313 0.279 Uiso 1 1 calc GR . . . .
H3CB H 1.489166 1.270335 0.366504 0.279 Uiso 1 1 calc GR . . . .
H3CC H 1.550679 1.377709 0.337240 0.279 Uiso 1 1 calc GR . . . .
C4CA C 1.3467(11) 1.3344(7) 0.3257(4) 0.159(4) Uani 1 1 d D U . . .
H4CA H 1.361698 1.411149 0.325756 0.191 Uiso 1 1 calc R . . . .
H4CB H 1.293749 1.300952 0.288374 0.191 Uiso 1 1 calc R . . . .

loop_
_atom_site_aniso_label
_atom_site_aniso_U_11
_atom_site_aniso_U_22
_atom_site_aniso_U_33
_atom_site_aniso_U_23
_atom_site_aniso_U_13
_atom_site_aniso_U_12
W001 0.02087(7) 0.02090(8) 0.02260(8) 0.00151(6) 0.00876(6) 0.00437(6)
W1 0.02786(8) 0.02415(9) 0.02400(8) 0.00400(6) 0.00696(6) 0.00280(7)
Si1 0.0400(6) 0.0315(7) 0.0344(6) -0.0032(5) 0.0177(5) 0.0104(5)
C015 0.0300(19) 0.022(2) 0.0200(17) 0.0022(14) 0.0092(15) 0.0099(16)
C6CA 0.0205(17) 0.025(2) 0.0218(17) -0.0049(14) 0.0051(14) 0.0026(15)
C018 0.0229(19) 0.027(2) 0.032(2) 0.0014(16) 0.0100(16) 0.0030(16)
C021 0.0245(18) 0.0203(19) 0.0234(18) 0.0033(14) 0.0095(15) 0.0085(15)
C5 0.044(2) 0.028(2) 0.032(2) 0.0057(17) 0.0058(19) 0.0088(19)
C2 0.0182(17) 0.022(2) 0.0216(17) -0.0021(14) 0.0048(14) -0.0005(15)
C3 0.0207(17) 0.025(2) 0.0271(19) -0.0005(15) 0.0075(15) 0.0021(15)
O031 0.0445(17) 0.0465(19) 0.0291(16) 0.0108(13) 0.0082(13) 0.0101(15)
C032 0.0253(18) 0.024(2) 0.0260(18) 0.0022(15) 0.0083(15) 0.0089(16)
O1 0.080(2) 0.0379(19) 0.0364(18) -0.0039(14) 0.0064(16) 0.0179(18)
O2 0.0385(18) 0.064(2) 0.0487(19) 0.0173(16) 0.0167(15) 0.0180(16)
C4BA 0.0267(19) 0.029(2) 0.030(2) -0.0010(16) 0.0073(17) 0.0030(17)
O9 0.0419(17) 0.0430(19) 0.060(2) -0.0093(15) 0.0174(15) 0.0170(15)
C6 0.038(2) 0.035(2) 0.026(2) 0.0078(16) 0.0075(17) 0.0121(19)
Si0A 0.0308(6) 0.0312(6) 0.0256(5) -0.0048(4) 0.0081(4) 0.0069(5)
N0AA 0.0226(15) 0.0260(18) 0.0237(15) 0.0016(12) 0.0090(12) 0.0040(13)
N1AA 0.0225(15) 0.0262(18) 0.0248(16) 0.0020(13) 0.0096(13) 0.0006(13)
N6 0.0352(18) 0.036(2) 0.0245(16) 0.0065(14) 0.0080(14) 0.0061(16)
N5 0.0319(17) 0.0280(19) 0.0264(16) 0.0069(13) 0.0078(14) 0.0068(15)
N2AA 0.0276(16) 0.0268(19) 0.0292(17) 0.0037(13) 0.0121(13) 0.0062(14)
N7 0.0251(16) 0.0291(18) 0.0225(15) -0.0007(13) 0.0085(13) 0.0038(14)
N8 0.0260(16) 0.0277(18) 0.0232(15) -0.0003(13) 0.0090(13) 0.0059(14)
N9 0.0225(15) 0.0270(18) 0.0269(16) -0.0012(13) 0.0098(13) 0.0055(13)
N3 0.0309(18) 0.037(2) 0.0314(18) 0.0077(15) 0.0105(15) -0.0023(15)
N4 0.0371(19) 0.038(2) 0.0315(18) 0.0089(15) 0.0130(15) 0.0016(16)
B12 0.023(2) 0.027(2) 0.024(2) 0.0009(17) 0.0084(17) 0.0037(18)
C4 0.040(2) 0.037(3) 0.037(2) 0.0090(18) 0.0179(19) 0.019(2)
N2 0.045(2) 0.028(2) 0.0345(19) 0.0103(15) 0.0074(16) 0.0012(16)
N1 0.046(2) 0.031(2) 0.0315(18) 0.0028(14) 0.0063(16) 0.0075(17)
C7AA 0.028(2) 0.038(2) 0.027(2) -0.0013(17) 0.0037(16) 0.0060(18)
C9AA 0.0270(19) 0.028(2) 0.032(2) 0.0032(16) 0.0055(16) 0.0076(17)
C0BA 0.032(2) 0.026(2) 0.028(2) -0.0023(16) 0.0052(16) 0.0059(17)
C2AA 0.030(2) 0.043(3) 0.035(2) 0.0097(18) 0.0082(18) 0.0137(19)
C5BA 0.0262(19) 0.038(2) 0.029(2) -0.0046(17) 0.0071(16) 0.0099(18)
C6BA 0.038(2) 0.041(3) 0.027(2) 0.0070(17) 0.0048(17) 0.014(2)
C1AA 0.0251(19) 0.029(2) 0.035(2) -0.0004(17) 0.0088(17) 0.0024(17)
C3AA 0.037(2) 0.030(2) 0.0237(19) 0.0058(15) 0.0094(17) 0.0104(18)
C4AA 0.038(2) 0.024(2) 0.045(2) 0.0022(17) 0.0151(19) 0.0095(18)
C0AA 0.031(2) 0.034(2) 0.032(2) -0.0050(17) 0.0040(17) -0.0026(18)
C5AA 0.037(2) 0.047(3) 0.033(2) -0.0014(18) 0.0143(18) 0.018(2)
C20 0.035(2) 0.029(2) 0.033(2) 0.0013(17) 0.0009(17) 0.0109(18)
C6AA 0.029(2) 0.040(3) 0.046(3) -0.005(2) 0.0139(19) -0.0062(19)
C15 0.028(2) 0.033(2) 0.039(2) 0.0015(18) 0.0065(18) -0.0004(18)
C8AA 0.044(3) 0.043(3) 0.032(2) -0.0091(19) 0.0105(19) 0.000(2)
C23 0.040(2) 0.030(2) 0.041(2) -0.0020(18) 0.0027(19) 0.0003(19)
C22 0.044(2) 0.048(3) 0.026(2) 0.0045(18) 0.0076(18) 0.023(2)
C16 0.027(2) 0.046(3) 0.040(2) -0.001(2) 0.0093(18) 0.0021(19)
C3BA 0.051(3) 0.034(3) 0.049(3) -0.009(2) 0.017(2) 0.010(2)
C17 0.034(2) 0.038(3) 0.041(2) 0.0033(19) 0.0165(19) 0.0006(19)
C10 0.059(3) 0.026(2) 0.037(2) -0.0019(18) 0.001(2) 0.009(2)
C1BA 0.042(3) 0.044(3) 0.043(3) -0.016(2) 0.019(2) 0.001(2)
C18 0.031(2) 0.061(3) 0.041(2) 0.013(2) 0.0060(19) 0.003(2)
C2BA 0.064(3) 0.068(4) 0.028(2) 0.000(2) 0.009(2) 0.030(3)
B1 0.043(3) 0.041(3) 0.033(3) 0.011(2) 0.011(2) 0.006(2)
C12 0.066(3) 0.026(2) 0.036(2) 0.0065(18) 0.003(2) 0.002(2)
C13 0.072(3) 0.045(3) 0.047(3) 0.000(2) 0.007(2) 0.032(3)
C11 0.087(4) 0.026(3) 0.044(3) 0.002(2) 0.000(3) 0.019(3)
C21 0.041(2) 0.039(3) 0.030(2) -0.0035(18) 0.0001(18) 0.016(2)
C24 0.046(3) 0.073(4) 0.032(2) 0.003(2) 0.012(2) 0.020(3)
C19 0.046(3) 0.069(4) 0.052(3) 0.012(3) 0.024(2) 0.006(3)
C14 0.098(4) 0.041(3) 0.048(3) 0.023(2) 0.016(3) 0.009(3)
C8 0.071(7) 0.097(9) 0.040(5) 0.016(5) 0.026(5) 0.059(7)
C7 0.035(5) 0.098(9) 0.042(5) -0.007(5) 0.006(4) 0.031(5)
C9 0.086(8) 0.037(5) 0.072(7) -0.017(4) 0.031(6) 0.016(5)
C1CA 0.039(2) 0.035(3) 0.045(2) -0.0012(19) 0.014(2) 0.017(2)
C2CA 0.061(3) 0.027(2) 0.074(3) 0.017(2) 0.041(3) 0.021(2)
C7CA 0.038(2) 0.063(3) 0.027(2) 0.010(2) 0.0154(18) 0.015(2)
C109 0.063(9) 0.052(9) 0.057(9) -0.023(7) 0.018(7) -0.005(7)
C107 0.071(7) 0.097(9) 0.040(5) 0.016(5) 0.026(5) 0.059(7)
C108 0.071(7) 0.097(9) 0.040(5) 0.016(5) 0.026(5) 0.059(7)
C8BA 0.154(7) 0.073(5) 0.086(5) -0.031(4) -0.050(4) 0.059(5)
C9BA 0.093(6) 0.074(6) 0.225(12) -0.042(7) -0.032(6) 0.019(5)
C0CA 0.188(10) 0.092(8) 0.171(10) -0.044(7) -0.066(6) 0.041(7)
C3CA 0.258(12) 0.074(6) 0.238(13) -0.006(7) 0.147(11) 0.026(8)
C4CA 0.222(10) 0.075(6) 0.116(7) 0.033(5) -0.042(6) -0.015(7)

loop_
_atom_type_symbol
_atom_type_description
_atom_type_scat_dispersion_real
_atom_type_scat_dispersion_imag
_atom_type_scat_source
C C 0.0033 0.0016 'International Tables Vol C Tables 4.2.6.8 and 6.1.1.4'
H H 0.0000 0.0000 'International Tables Vol C Tables 4.2.6.8 and 6.1.1.4'
B B 0.0013 0.0007 'International Tables Vol C Tables 4.2.6.8 and 6.1.1.4'
N N 0.0061 0.0033 'International Tables Vol C Tables 4.2.6.8 and 6.1.1.4'
O O 0.0106 0.0060 'International Tables Vol C Tables 4.2.6.8 and 6.1.1.4'
Si Si 0.0817 0.0704 'International Tables Vol C Tables 4.2.6.8 and 6.1.1.4'
W W -0.8490 6.8722 'International Tables Vol C Tables 4.2.6.8 and 6.1.1.4'

loop_
_exptl_crystal_face_index_h
_exptl_crystal_face_index_k
_exptl_crystal_face_index_l
_exptl_crystal_face_perp_dist
-11 -7 -3 0.1367
11 6 -16 0.1021
-8 -3 27 0.0788
1 3 30 0.1126
11 7 6 0.1086
-8 -7 -18 0.1897
7 2 -30 0.1789
13 -14 0 0.0461
0 7 28 0.1136
-14 14 0 0.0568

loop_
_geom_angle_atom_site_label_1
_geom_angle_atom_site_label_2
_geom_angle_atom_site_label_3
_geom_angle
C108b Si1 C3 118.7(7)
C8a Si1 C3 119.4(4)
C107b Si1 C3 112.8(5)
C9a Si1 C3 105.9(3)
C8a Si1 C7 107.6(4)
C015 W001 C018 86.89(15)
C015 W001 C4BA 86.26(15)
C015 W001 N2AA 102.23(13)
C015 W001 N7 175.54(13)
C015 W001 N8 102.05(13)
C018 W001 N2AA 94.00(14)
C018 W001 N7 90.54(13)
C018 W001 N8 170.96(13)
C4BA W001 C018 86.12(16)
C4BA W001 N2AA 171.51(13)
C4BA W001 N7 89.94(13)
C4BA W001 N8 95.74(14)
N2AA W001 N7 81.57(11)
N2AA W001 N8 82.86(11)
N8 W001 N7 80.63(11)
C6CA W1 C5 84.36(16)
C6CA W1 C6 87.46(16)
C6CA W1 N5 105.59(13)
C6CA W1 N3 102.68(14)
C6CA W1 N1 174.37(14)
C5 W1 N5 169.93(15)
C5 W1 N3 95.44(15)
C5 W1 N1 90.95(14)
C6 W1 C5 85.55(17)
C6 W1 N5 93.25(14)
C6 W1 N3 169.86(15)
C6 W1 N1 89.08(15)
N5 W1 N3 84.01(12)
N5 W1 N1 79.03(12)
N3 W1 N1 80.82(13)
C3 Si1 C7 106.3(3)
C3 Si1 C109 103.7(4)
C9a Si1 C7 104.3(5)
C8a Si1 C9 112.2(5)
C107b Si1 C109 110.9(8)
C108b Si1 C109 99.6(8)
C107b Si1 C108 110.0(8)
C021 C015 W001 173.1(3)
C2 C6CA W1 172.4(3)
O031 C018 W001 178.0(3)
C015 C021 C2 115.3(3)
C032 C021 C015 123.0(3)
C032 C021 C2 121.5(3)
O1 C5 W1 176.2(4)
C6CA C2 C021 116.3(3)
C3 C2 C6CA 122.7(3)
C3 C2 C021 120.8(3)
C2 C3 Si1 129.5(3)
C2 C3 C4 120.3(3)
C4 C3 Si1 110.2(3)
C021 C032 Si0A 130.7(3)
C021 C032 C7AA 119.3(3)
C7AA C032 Si0A 110.0(2)
O9 C4BA W001 177.2(4)
O2 C6 W1 176.9(4)
C3BA Si0A C032 105.92(18)
C3BA Si0A C2BA 108.9(2)
C1BA Si0A C032 119.56(18)
C1BA Si0A C3BA 108.8(2)
C1BA Si0A C2BA 106.0(2)
C2BA Si0A C032 107.34(19)
N8 N0AA B12 120.6(3)
C3AA N0AA N8 109.1(3)
C3AA N0AA B12 130.2(3)
N7 N1AA B12 120.9(3)
C1AA N1AA N7 109.7(3)
C1AA N1AA B12 129.4(3)
N5 N6 B1 120.1(3)
C22 N6 N5 109.5(3)
C22 N6 B1 129.5(3)
N6 N5 W1 120.7(2)
C20 N5 W1 132.1(3)
C20 N5 N6 107.0(3)
N9 N2AA W001 121.6(2)
C4AA N2AA W001 132.0(3)
C4AA N2AA N9 106.3(3)
N1AA N7 W001 118.8(2)
C0BA N7 W001 134.8(2)
C0BA N7 N1AA 106.4(3)
N0AA N8 W001 120.3(2)
C9AA N8 W001 132.7(2)
C9AA N8 N0AA 106.6(3)
N2AA N9 B12 119.8(3)
C5BA N9 N2AA 110.1(3)
C5BA N9 B12 130.0(3)
N4 N3 W1 121.4(3)
C15 N3 W1 131.9(3)
C15 N3 N4 106.4(3)
N3 N4 B1 119.6(3)
C17 N4 N3 109.6(3)
C17 N4 B1 130.7(3)
N0AA B12 N1AA 110.1(3)
N0AA B12 N9 107.9(3)
N9 B12 N1AA 109.3(3)
N1 N2 B1 120.8(3)
C12 N2 N1 109.9(4)
C12 N2 B1 129.4(4)
N2 N1 W1 118.5(3)
C10 N1 W1 134.4(3)
C10 N1 N2 106.5(3)
N8 C9AA C2AA 121.7(3)
N8 C9AA C6BA 109.7(3)
C6BA C9AA C2AA 128.6(4)
N7 C0BA C0AA 109.5(3)
N7 C0BA C8AA 123.2(3)
C0AA C0BA C8AA 127.2(3)
N9 C5BA C5AA 122.5(4)
N9 C5BA C1CA 107.4(3)
C1CA C5BA C5AA 130.2(4)
C3AA C6BA C9AA 106.5(3)
N1AA C1AA C0AA 107.6(3)
N1AA C1AA C6AA 122.8(3)
C0AA C1AA C6AA 129.6(4)
N0AA C3AA C6BA 108.0(3)
N0AA C3AA C7CA 122.8(4)
C6BA C3AA C7CA 129.2(4)
N2AA C4AA C1CA 109.9(4)
N2AA C4AA C2CA 121.9(4)
C1CA C4AA C2CA 128.2(4)
C1AA C0AA C0BA 106.8(3)
N5 C20 C23 122.6(4)
N5 C20 C21 109.0(4)
C21 C20 C23 128.4(4)
N3 C15 C16 109.6(4)
N3 C15 C18 122.6(4)
C16 C15 C18 127.8(4)
N6 C22 C21 107.8(3)
N6 C22 C24 122.0(4)
C21 C22 C24 130.1(4)
C17 C16 C15 106.3(4)
N4 C17 C16 108.1(4)
N4 C17 C19 123.0(4)
C16 C17 C19 128.9(4)
N1 C10 C13 123.2(4)
N1 C10 C11 109.3(4)
C11 C10 C13 127.5(5)
N6 B1 N2 108.1(4)
N4 B1 N6 110.1(4)
N4 B1 N2 109.1(4)
N2 C12 C11 107.8(4)
N2 C12 C14 123.0(5)
C11 C12 C14 129.2(5)
C12 C11 C10 106.5(4)
C22 C21 C20 106.7(4)
C5BA C1CA C4AA 106.3(4)
C0CA C8BA C4CA 108.3(8)
C9BA C0CA C8BA 112.7(10)
C8BA C4CA C3CA 108.8(8)

loop_
_geom_bond_atom_site_label_1
_geom_bond_atom_site_label_2
_geom_bond_distance
W001 C015 1.839(4)
W001 C018 1.988(4)
W001 C4BA 1.984(4)
W001 N2AA 2.224(3)
W001 N7 2.292(3)
W001 N8 2.237(3)
W1 C6CA 1.844(4)
W1 C5 1.979(4)
W1 C6 1.975(4)
W1 N5 2.217(3)
W1 N3 2.240(3)
W1 N1 2.315(4)
Si1 C3 1.884(4)
Si1 C8 1.801(14)
Si1 C7 1.944(8)
Si1 C9 1.864(8)
Si1 C109 1.983(12)
Si1 C107 1.679(13)
Si1 C108 1.86(2)
C015 C021 1.444(5)
C6CA C2 1.442(5)
C018 O031 1.148(4)
C021 C2 1.539(5)
C021 C032 1.361(5)
C5 O1 1.157(5)
C2 C3 1.359(5)
C3 C4 1.522(5)
C032 Si0A 1.892(4)
C032 C7AA 1.520(5)
O2 C6 1.151(5)
C4BA O9 1.149(5)
Si0A C3BA 1.862(4)
Si0A C1BA 1.841(4)
Si0A C2BA 1.880(5)
N0AA N8 1.379(4)
N0AA B12 1.533(5)
N0AA C3AA 1.352(5)
N1AA N7 1.380(4)
N1AA B12 1.542(5)
N1AA C1AA 1.358(5)
N6 N5 1.373(4)
N6 C22 1.353(5)
N6 B1 1.534(6)
N5 C20 1.339(5)
N2AA N9 1.372(4)
N2AA C4AA 1.339(5)
N7 C0BA 1.347(5)
N8 C9AA 1.338(5)
N9 B12 1.534(5)
N9 C5BA 1.350(5)
N3 N4 1.374(4)
N3 C15 1.341(5)
N4 C17 1.348(5)
N4 B1 1.532(6)
N2 N1 1.377(5)
N2 B1 1.542(7)
N2 C12 1.348(6)
N1 C10 1.340(6)
C9AA C2AA 1.488(5)
C9AA C6BA 1.384(5)
C0BA C0AA 1.391(5)
C0BA C8AA 1.491(5)
C5BA C5AA 1.498(5)
C5BA C1CA 1.376(6)
C6BA C3AA 1.366(6)
C1AA C0AA 1.370(5)
C1AA C6AA 1.493(5)
C3AA C7CA 1.500(5)
C4AA C1CA 1.388(5)
C4AA C2CA 1.499(6)
C20 C23 1.483(6)
C20 C21 1.399(5)
C15 C16 1.392(5)
C15 C18 1.489(6)
C22 C21 1.363(6)
C22 C24 1.497(6)
C16 C17 1.365(6)
C17 C19 1.497(6)
C10 C13 1.496(6)
C10 C11 1.399(6)
C12 C11 1.366(7)
C12 C14 1.505(6)
C8BA C0CA 1.401(11)
C8BA C4CA 1.527(11)
C9BA C0CA 1.391(8)
C3CA C4CA 1.605(12)

loop_
_exptl_oxdiff_crystal_face_indexfrac_h
_exptl_oxdiff_crystal_face_indexfrac_k
_exptl_oxdiff_crystal_face_indexfrac_l
_exptl_oxdiff_crystal_face_x
_exptl_oxdiff_crystal_face_y
_exptl_oxdiff_crystal_face_z
-11.0000 -7.0000 -2.9995 0.1965 0.7704 -0.5652
11.0000 6.0000 -16.0003 -0.2159 -0.9552 -0.0119
-8.0000 -3.0000 27.0002 0.1915 0.8216 0.4873
1.0000 3.0000 29.9998 0.0395 0.1867 0.9715
11.0000 7.0000 5.9995 -0.1987 -0.7348 0.6529
-8.0000 -7.0000 -17.9996 0.0905 0.4502 -0.9146
7.0000 2.0000 -30.0001 -0.1838 -0.7691 -0.6262
13.0000 -14.0000 -0.0008 -0.9785 -0.0471 0.0852
-0.0000 7.0000 27.9999 0.2145 0.0477 0.9693
-14.0000 14.0000 0.0008 1.0176 0.0945 -0.1149
